data_7230022
loop_
_publ_author_name
'Xu, Lei'
'Li, Shasha'
'Jiang, Liping'
'Zhang, Guofang'
'Zhang, Weiqiang'
'Gao, Ziwei'

_publ_section_title
;
 Electronic and steric effects of substituents in
 1,3-diphenylprop-2-yn-1-one during its reaction with Ru3(CO)12
;
_journal_issue 8
_journal_name_full 'RSC Advances'
_journal_page_first 4354
_journal_paper_doi 10.1039/C7RA13626A
_journal_volume 8
_journal_year 2018
_chemical_formula_sum 'C27 H12 O13 Ru3'
_chemical_formula_weight 847.58
_space_group_crystal_system tetragonal
_space_group_IT_number 88
_space_group_name_Hall '-I 4ad'
_space_group_name_H-M_alt 'I 41/a'
_symmetry_space_group_name_Hall '-I 4ad'
_symmetry_space_group_name_H-M 'I 41/a :2'
_atom_sites_solution_hydrogens mixed
_audit_creation_method SHELXL-2014/7
_audit_update_record
;
2018-01-15 deposited with the CCDC.
2018-01-15 downloaded from the CCDC.
;
_cell_angle_alpha 90
_cell_angle_beta 90
_cell_angle_gamma 90
_cell_formula_units_Z 16
_cell_length_a 36.9032(8)
_cell_length_b 36.9032(8)
_cell_length_c 8.9609(4)
_cell_measurement_reflns_used 47665
_cell_measurement_temperature 153(2)
_cell_measurement_theta_max 27.11
_cell_measurement_theta_min 2.33
_cell_volume 12203.4(7)
_computing_structure_refinement 'SHELXL-2014/7 (Sheldrick, 2014)'
_diffrn_ambient_temperature 153(2)
_diffrn_measured_fraction_theta_full 0.999
_diffrn_measured_fraction_theta_max 0.999
_diffrn_measurement_device_type 'Bruker SMART CCD area-detector'
_diffrn_radiation_type MoK\a
_diffrn_radiation_wavelength 0.71073
_diffrn_reflns_av_R_equivalents 0.0209
_diffrn_reflns_av_unetI/netI 0.0106
_diffrn_reflns_Laue_measured_fraction_full 0.999
_diffrn_reflns_Laue_measured_fraction_max 0.999
_diffrn_reflns_limit_h_max 45
_diffrn_reflns_limit_h_min -44
_diffrn_reflns_limit_k_max 39
_diffrn_reflns_limit_k_min -45
_diffrn_reflns_limit_l_max 10
_diffrn_reflns_limit_l_min -11
_diffrn_reflns_number 58124
_diffrn_reflns_point_group_measured_fraction_full 0.999
_diffrn_reflns_point_group_measured_fraction_max 0.999
_diffrn_reflns_theta_full 25.242
_diffrn_reflns_theta_max 25.998
_diffrn_reflns_theta_min 2.339
_exptl_absorpt_coefficient_mu 1.529
_exptl_absorpt_correction_type multi-scan
_exptl_absorpt_process_details sadabs
_exptl_crystal_colour colorless
_exptl_crystal_density_diffrn 1.845
_exptl_crystal_description block
_exptl_crystal_F_000 6560
_exptl_crystal_size_max 0.150
_exptl_crystal_size_mid 0.130
_exptl_crystal_size_min 0.100
_exptl_transmission_factor_max 0.7455
_exptl_transmission_factor_min 0.6072
_refine_diff_density_max 0.540
_refine_diff_density_min -0.500
_refine_diff_density_rms 0.068
_refine_ls_extinction_method none
_refine_ls_goodness_of_fit_ref 1.113
_refine_ls_hydrogen_treatment constr
_refine_ls_matrix_type full
_refine_ls_number_parameters 388
_refine_ls_number_reflns 5992
_refine_ls_number_restraints 0
_refine_ls_restrained_S_all 1.113
_refine_ls_R_factor_all 0.0198
_refine_ls_R_factor_gt 0.0187
_refine_ls_shift/su_max 0.003
_refine_ls_shift/su_mean 0.000
_refine_ls_structure_factor_coef Fsqd
_refine_ls_weighting_details 'w=1/[\s^2^(Fo^2^)+(0.0196P)^2^+28.5955P] where P=(Fo^2^+2Fc^2^)/3'
_refine_ls_weighting_scheme calc
_refine_ls_wR_factor_gt 0.0456
_refine_ls_wR_factor_ref 0.0462
_reflns_Friedel_coverage 0.000
_reflns_number_gt 5765
_reflns_number_total 5992
_reflns_threshold_expression 'I > 2\s(I)'
_cod_data_source_file c7ra13626a2.cif
_cod_data_source_block 1_sq
_cod_original_cell_volume 12203.4(8)
_cod_database_code 7230022
_shelx_shelxl_version_number 2014/7
_shelx_space_group_comment
;
The symmetry employed for this shelxl refinement is uniquely defined
by the following loop, which should always be used as a source of
symmetry information in preference to the above space-group names.
They are only intended as comments.
;
_shelx_estimated_absorpt_t_min 0.803
_shelx_estimated_absorpt_t_max 0.862

loop_
_space_group_symop_operation_xyz
'x, y, z'
'-x+1/2, -y, z+1/2'
'-y+3/4, x+1/4, z+1/4'
'y+3/4, -x+3/4, z+3/4'
'x+1/2, y+1/2, z+1/2'
'-x+1, -y+1/2, z+1'
'-y+5/4, x+3/4, z+3/4'
'y+5/4, -x+5/4, z+5/4'
'-x, -y, -z'
'x-1/2, y, -z-1/2'
'y-3/4, -x-1/4, -z-1/4'
'-y-3/4, x-3/4, -z-3/4'
'-x+1/2, -y+1/2, -z+1/2'
'x, y+1/2, -z'
'y-1/4, -x+1/4, -z+1/4'
'-y-1/4, x-1/4, -z-1/4'

loop_
_atom_site_label
_atom_site_type_symbol
_atom_site_fract_x
_atom_site_fract_y
_atom_site_fract_z
_atom_site_U_iso_or_equiv
_atom_site_adp_type
_atom_site_occupancy
_atom_site_site_symmetry_order
_atom_site_calc_flag
_atom_site_refinement_flags_posn
_atom_site_refinement_flags_adp
Ru1 Ru 0.44704(2) 0.14130(2) 0.04047(2) 0.01342(4) Uani 1 1 d . .
Ru2 Ru 0.38251(2) 0.18316(2) 0.06165(2) 0.01529(5) Uani 1 1 d . .
Ru3 Ru 0.40841(2) 0.14675(2) 0.30184(2) 0.01547(5) Uani 1 1 d . .
O5 O 0.50159(4) 0.11595(5) 0.27539(19) 0.0340(4) Uani 1 1 d . .
O8 O 0.33752(5) 0.19838(5) -0.21901(19) 0.0318(4) Uani 1 1 d . .
O6 O 0.50092(5) 0.20488(5) -0.0035(2) 0.0368(4) Uani 1 1 d . .
O10 O 0.42350(5) 0.25589(4) 0.1003(2) 0.0385(4) Uani 1 1 d . .
O4 O 0.47596(4) 0.08649(4) -0.19010(17) 0.0251(3) Uani 1 1 d . .
O9 O 0.32113(5) 0.20880(5) 0.2597(2) 0.0388(4) Uani 1 1 d . .
C10 C 0.40245(5) 0.10913(5) 0.1113(2) 0.0148(4) Uani 1 1 d . .
C11 C 0.37032(5) 0.12904(5) 0.1096(2) 0.0158(4) Uani 1 1 d . .
C24 C 0.40835(6) 0.22951(6) 0.0806(3) 0.0243(5) Uani 1 1 d . .
C9 C 0.40660(5) 0.06896(5) 0.1289(2) 0.0173(4) Uani 1 1 d . .
C18 C 0.46558(5) 0.10607(5) -0.1033(2) 0.0180(4) Uani 1 1 d . .
C23 C 0.34478(6) 0.19929(6) 0.1889(3) 0.0247(5) Uani 1 1 d . .
C19 C 0.47885(6) 0.12494(6) 0.1990(2) 0.0222(4) Uani 1 1 d . .
C22 C 0.35404(6) 0.19261(5) -0.1151(3) 0.0220(4) Uani 1 1 d . .
C12 C 0.33355(5) 0.11322(5) 0.1371(2) 0.0185(4) Uani 1 1 d . .
C20 C 0.48141(6) 0.18156(6) 0.0122(2) 0.0216(4) Uani 1 1 d . .
O1 O 0.44157(4) -0.00193(4) 0.09985(19) 0.0255(3) Uani 1 1 d . .
O3 O 0.41220(4) 0.05510(4) 0.25028(18) 0.0268(3) Uani 1 1 d . .
O11 O 0.44318(6) 0.09310(5) 0.5203(2) 0.0430(5) Uani 1 1 d . .
O7 O 0.41492(4) 0.16430(5) -0.26087(18) 0.0333(4) Uani 1 1 d . .
C25 C 0.43002(6) 0.11172(6) 0.4356(2) 0.0268(5) Uani 1 1 d . .
C21 C 0.41804(5) 0.16105(6) -0.1339(2) 0.0200(4) Uani 1 1 d . .
O12 O 0.34405(5) 0.15125(6) 0.5101(2) 0.0478(5) Uani 1 1 d . .
C26 C 0.36826(6) 0.15007(7) 0.4324(3) 0.0291(5) Uani 1 1 d . .
C2 C 0.42366(6) 0.01338(6) -0.0221(3) 0.0233(4) Uani 1 1 d . .
C1 C 0.40595(5) 0.04696(5) -0.0121(2) 0.0197(4) Uani 1 1 d . .
C6 C 0.38748(6) 0.05950(6) -0.1374(3) 0.0263(5) Uani 1 1 d . .
H6 H 0.3755 0.0822 -0.1338 0.032 Uiso 1 1 calc R U
C5 C 0.38648(8) 0.03911(7) -0.2675(3) 0.0379(6) Uani 1 1 d . .
H5 H 0.3736 0.0478 -0.3519 0.045 Uiso 1 1 calc R U
O2 O 0.48479(4) 0.04103(4) 0.0904(2) 0.0328(4) Uani 1 1 d . .
C7 C 0.47128(6) 0.01594(6) 0.1535(3) 0.0249(5) Uani 1 1 d . .
C13 C 0.32735(6) 0.08628(6) 0.2435(3) 0.0282(5) Uani 1 1 d . .
H13 H 0.3471 0.0771 0.3002 0.034 Uiso 1 1 calc R U
C16 C 0.26929(7) 0.11199(8) 0.0808(3) 0.0401(6) Uani 1 1 d . .
H16 H 0.2494 0.1209 0.0242 0.048 Uiso 1 1 calc R U
C8 C 0.48365(8) -0.00047(7) 0.2971(3) 0.0391(6) Uani 1 1 d . .
H8A H 0.4920 -0.0253 0.2786 0.059 Uiso 1 1 d R U
H8B H 0.4634 -0.0009 0.3679 0.059 Uiso 1 1 d R U
H8C H 0.5036 0.0139 0.3388 0.059 Uiso 1 1 d R U
C14 C 0.29271(7) 0.07275(7) 0.2674(3) 0.0362(6) Uani 1 1 d . .
H14 H 0.2889 0.0545 0.3407 0.043 Uiso 1 1 calc R U
C17 C 0.30394(6) 0.12590(7) 0.0569(3) 0.0300(5) Uani 1 1 d . .
H17 H 0.3074 0.1444 -0.0156 0.036 Uiso 1 1 calc R U
C3 C 0.42303(7) -0.00678(6) -0.1519(3) 0.0341(6) Uani 1 1 d . .
H3 H 0.4354 -0.0293 -0.1567 0.041 Uiso 1 1 calc R U
C4 C 0.40433(8) 0.00599(7) -0.2745(3) 0.0418(7) Uani 1 1 d . .
H4 H 0.4037 -0.0079 -0.3637 0.050 Uiso 1 1 calc R U
C15 C 0.26375(6) 0.08550(7) 0.1857(3) 0.0368(6) Uani 1 1 d . .
H15 H 0.2401 0.0760 0.2020 0.044 Uiso 1 1 calc R U
O13 O 0.44492(5) 0.21484(5) 0.4250(2) 0.0367(4) Uani 1 1 d . .
C27 C 0.43131(6) 0.18934(6) 0.3817(2) 0.0233(5) Uani 1 1 d . .

loop_
_atom_site_aniso_label
_atom_site_aniso_U_11
_atom_site_aniso_U_22
_atom_site_aniso_U_33
_atom_site_aniso_U_23
_atom_site_aniso_U_13
_atom_site_aniso_U_12
Ru1 0.01202(8) 0.01361(8) 0.01462(8) 0.00080(6) -0.00128(6) -0.00034(6)
Ru2 0.01512(8) 0.01243(8) 0.01831(9) -0.00105(6) -0.00491(6) 0.00169(6)
Ru3 0.01601(8) 0.01818(8) 0.01222(8) -0.00134(6) -0.00181(6) 0.00089(6)
O5 0.0254(8) 0.0453(10) 0.0314(9) 0.0083(8) -0.0125(7) 0.0033(7)
O8 0.0336(9) 0.0334(9) 0.0284(9) -0.0011(7) -0.0142(7) 0.0079(7)
O6 0.0336(9) 0.0329(9) 0.0438(10) 0.0097(8) -0.0062(8) -0.0155(8)
O10 0.0503(11) 0.0206(8) 0.0447(11) 0.0020(8) -0.0137(9) -0.0134(8)
O4 0.0249(8) 0.0277(8) 0.0228(8) -0.0032(7) 0.0035(6) 0.0023(6)
O9 0.0259(9) 0.0520(11) 0.0386(10) -0.0207(9) -0.0020(8) 0.0131(8)
C10 0.0165(9) 0.0142(9) 0.0136(9) -0.0006(7) -0.0009(7) -0.0015(7)
C11 0.0170(9) 0.0173(9) 0.0132(9) -0.0003(7) -0.0031(7) -0.0004(7)
C24 0.0261(11) 0.0213(11) 0.0253(11) 0.0028(9) -0.0079(9) 0.0033(9)
C9 0.0121(9) 0.0164(9) 0.0233(11) 0.0010(8) 0.0017(8) -0.0009(7)
C18 0.0148(9) 0.0207(10) 0.0186(10) 0.0042(8) -0.0011(8) -0.0020(8)
C23 0.0234(11) 0.0225(11) 0.0283(12) -0.0067(9) -0.0106(9) 0.0028(9)
C19 0.0215(11) 0.0225(10) 0.0226(11) 0.0023(9) -0.0003(9) -0.0041(8)
C22 0.0225(10) 0.0162(10) 0.0275(12) -0.0027(8) -0.0029(9) 0.0024(8)
C12 0.0144(9) 0.0181(10) 0.0230(10) -0.0043(8) -0.0011(8) 0.0006(7)
C20 0.0209(10) 0.0225(11) 0.0213(10) 0.0034(8) -0.0040(8) 0.0002(9)
O1 0.0286(8) 0.0136(7) 0.0343(9) 0.0028(6) 0.0012(7) 0.0017(6)
O3 0.0389(9) 0.0186(7) 0.0230(8) 0.0051(6) 0.0003(7) 0.0056(6)
O11 0.0579(12) 0.0433(11) 0.0278(9) 0.0130(8) -0.0151(9) 0.0066(9)
O7 0.0291(9) 0.0537(11) 0.0169(8) 0.0050(7) -0.0012(7) 0.0116(8)
C25 0.0295(12) 0.0330(12) 0.0179(11) -0.0002(9) -0.0013(9) -0.0006(10)
C21 0.0156(9) 0.0233(10) 0.0211(11) -0.0001(8) -0.0011(8) -0.0001(8)
O12 0.0310(10) 0.0765(15) 0.0360(10) -0.0160(10) 0.0137(9) -0.0019(9)
C26 0.0272(12) 0.0391(13) 0.0211(11) -0.0081(10) -0.0016(10) 0.0004(10)
C2 0.0235(11) 0.0174(10) 0.0289(12) -0.0003(9) 0.0014(9) -0.0046(8)
C1 0.0174(10) 0.0173(10) 0.0244(11) -0.0031(8) 0.0008(8) -0.0054(8)
C6 0.0257(11) 0.0218(11) 0.0315(12) -0.0047(9) -0.0065(9) -0.0012(9)
C5 0.0450(15) 0.0386(14) 0.0301(13) -0.0079(11) -0.0154(12) -0.0019(12)
O2 0.0250(8) 0.0304(9) 0.0429(10) 0.0125(8) -0.0041(7) -0.0043(7)
C7 0.0234(11) 0.0200(10) 0.0313(12) 0.0023(9) 0.0015(9) 0.0048(9)
C13 0.0175(10) 0.0298(12) 0.0373(13) 0.0091(10) -0.0008(9) -0.0002(9)
C16 0.0177(11) 0.0464(15) 0.0562(17) 0.0093(13) -0.0128(11) -0.0031(10)
C8 0.0402(14) 0.0373(14) 0.0399(15) 0.0130(12) -0.0047(12) 0.0047(11)
C14 0.0241(12) 0.0374(14) 0.0473(16) 0.0135(12) 0.0035(11) -0.0059(10)
C17 0.0210(11) 0.0304(12) 0.0385(14) 0.0071(10) -0.0075(10) -0.0033(9)
C3 0.0380(14) 0.0216(11) 0.0428(15) -0.0106(11) 0.0008(11) -0.0009(10)
C4 0.0516(17) 0.0339(14) 0.0398(15) -0.0189(12) -0.0063(13) -0.0032(12)
C15 0.0191(11) 0.0377(14) 0.0535(17) 0.0004(12) 0.0019(11) -0.0083(10)
O13 0.0434(10) 0.0286(9) 0.0382(10) -0.0101(8) -0.0133(8) -0.0045(8)
C27 0.0243(11) 0.0270(11) 0.0184(10) -0.0027(9) -0.0050(9) 0.0061(9)

loop_
_atom_type_symbol
_atom_type_description
_atom_type_scat_dispersion_real
_atom_type_scat_dispersion_imag
_atom_type_scat_source
C C 0.0033 0.0016 'International Tables Vol C Tables 4.2.6.8 and 6.1.1.4'
H H 0.0000 0.0000 'International Tables Vol C Tables 4.2.6.8 and 6.1.1.4'
O O 0.0106 0.0060 'International Tables Vol C Tables 4.2.6.8 and 6.1.1.4'
Ru Ru -1.2594 0.8363 'International Tables Vol C Tables 4.2.6.8 and 6.1.1.4'

loop_
_geom_angle_atom_site_label_1
_geom_angle_atom_site_label_2
_geom_angle_atom_site_label_3
_geom_angle
C19 Ru1 C18 93.67(9)
C19 Ru1 C20 86.52(9)
C18 Ru1 C20 101.04(9)
C19 Ru1 C21 174.34(9)
C18 Ru1 C21 85.18(8)
C20 Ru1 C21 88.26(8)
C19 Ru1 C10 94.36(8)
C18 Ru1 C10 95.52(8)
C20 Ru1 C10 163.33(8)
C21 Ru1 C10 91.27(8)
C19 Ru1 Ru3 73.30(6)
C18 Ru1 Ru3 142.37(6)
C20 Ru1 Ru3 112.86(6)
C21 Ru1 Ru3 110.86(6)
C10 Ru1 Ru3 52.06(5)
C19 Ru1 Ru2 128.82(7)
C18 Ru1 Ru2 134.29(6)
C20 Ru1 Ru2 97.93(6)
C21 Ru1 Ru2 54.19(6)
C10 Ru1 Ru2 68.62(5)
Ru3 Ru1 Ru2 57.951(6)
C23 Ru2 C22 92.12(9)
C23 Ru2 C24 91.79(10)
C22 Ru2 C24 100.23(9)
C23 Ru2 C11 91.05(9)
C22 Ru2 C11 102.93(8)
C24 Ru2 C11 156.54(8)
C23 Ru2 C21 166.73(8)
C22 Ru2 C21 75.72(8)
C24 Ru2 C21 95.54(9)
C11 Ru2 C21 86.63(7)
C23 Ru2 Ru3 86.39(7)
C22 Ru2 Ru3 158.70(6)
C24 Ru2 Ru3 101.05(6)
C11 Ru2 Ru3 55.91(5)
C21 Ru2 Ru3 102.97(5)
C23 Ru2 Ru1 145.64(7)
C22 Ru2 Ru1 119.89(6)
C24 Ru2 Ru1 94.14(6)
C11 Ru2 Ru1 71.04(5)
C21 Ru2 Ru1 44.79(5)
Ru3 Ru2 Ru1 59.255(6)
C26 Ru3 C27 93.51(10)
C26 Ru3 C25 89.04(10)
C27 Ru3 C25 97.73(9)
C26 Ru3 C10 116.11(9)
C27 Ru3 C10 147.59(8)
C25 Ru3 C10 95.72(8)
C26 Ru3 C11 90.17(8)
C27 Ru3 C11 140.70(8)
C25 Ru3 C11 121.47(8)
C10 Ru3 C11 35.78(7)
C26 Ru3 Ru2 100.53(7)
C27 Ru3 Ru2 92.59(6)
C25 Ru3 Ru2 165.49(7)
C10 Ru3 Ru2 70.32(5)
C11 Ru3 Ru2 48.38(5)
C26 Ru3 Ru1 159.66(7)
C27 Ru3 Ru1 98.56(7)
C25 Ru3 Ru1 105.36(7)
C10 Ru3 Ru1 49.30(5)
C11 Ru3 Ru1 70.16(5)
Ru2 Ru3 Ru1 62.794(6)
C11 C10 C9 127.53(17)
C11 C10 Ru1 111.12(13)
C9 C10 Ru1 120.32(13)
C11 C10 Ru3 76.24(11)
C9 C10 Ru3 121.96(13)
Ru1 C10 Ru3 78.63(6)
C10 C11 C12 124.24(17)
C10 C11 Ru2 108.82(13)
C12 C11 Ru2 126.94(14)
C10 C11 Ru3 67.98(11)
C12 C11 Ru3 122.48(13)
Ru2 C11 Ru3 75.71(6)
O10 C24 Ru2 176.0(2)
O3 C9 C10 121.77(19)
O3 C9 C1 121.74(18)
C10 C9 C1 116.37(17)
O4 C18 Ru1 177.70(19)
O9 C23 Ru2 176.88(19)
O5 C19 Ru1 169.24(19)
O8 C22 Ru2 179.4(2)
C17 C12 C13 117.68(19)
C17 C12 C11 119.73(19)
C13 C12 C11 122.58(18)
O6 C20 Ru1 179.4(2)
C7 O1 C2 117.36(16)
O11 C25 Ru3 175.3(2)
O7 C21 Ru1 148.43(17)
O7 C21 Ru2 130.53(16)
Ru1 C21 Ru2 81.02(7)
O12 C26 Ru3 178.5(2)
C3 C2 O1 116.7(2)
C3 C2 C1 121.5(2)
O1 C2 C1 121.8(2)
C6 C1 C2 118.0(2)
C6 C1 C9 120.42(19)
C2 C1 C9 121.57(19)
C5 C6 C1 120.7(2)
C6 C5 C4 120.1(2)
O2 C7 O1 122.9(2)
O2 C7 C8 126.5(2)
O1 C7 C8 110.6(2)
C14 C13 C12 120.8(2)
C15 C16 C17 120.3(2)
C15 C14 C13 120.6(2)
C12 C17 C16 121.2(2)
C4 C3 C2 119.7(2)
C3 C4 C5 120.1(2)
C16 C15 C14 119.5(2)
O13 C27 Ru3 178.1(2)

loop_
_geom_bond_atom_site_label_1
_geom_bond_atom_site_label_2
_geom_bond_distance
Ru1 C19 1.939(2)
Ru1 C18 1.954(2)
Ru1 C20 1.970(2)
Ru1 C21 2.029(2)
Ru1 C10 2.1261(19)
Ru1 Ru3 2.7493(2)
Ru1 Ru2 2.8450(2)
Ru2 C23 1.895(2)
Ru2 C22 1.933(2)
Ru2 C24 1.966(2)
Ru2 C11 2.0918(19)
Ru2 C21 2.336(2)
Ru2 Ru3 2.7114(2)
Ru3 C26 1.891(2)
Ru3 C27 1.923(2)
Ru3 C25 1.935(2)
Ru3 C10 2.2117(19)
Ru3 C11 2.3172(19)
O5 C19 1.133(3)
O8 C22 1.133(3)
O6 C20 1.131(3)
O10 C24 1.136(3)
O4 C18 1.129(3)
O9 C23 1.135(3)
C10 C11 1.395(3)
C10 C9 1.499(3)
C11 C12 1.498(3)
C9 O3 1.219(3)
C9 C1 1.502(3)
C12 C17 1.389(3)
C12 C13 1.396(3)
O1 C7 1.367(3)
O1 C2 1.397(3)
O11 C25 1.133(3)
O7 C21 1.150(3)
O12 C26 1.134(3)
C2 C3 1.380(3)
C2 C1 1.404(3)
C1 C6 1.393(3)
C6 C5 1.388(3)
C5 C4 1.390(4)
O2 C7 1.194(3)
C7 C8 1.494(3)
C13 C14 1.389(3)
C16 C15 1.372(4)
C16 C17 1.395(3)
C14 C15 1.378(4)
C3 C4 1.380(4)
O13 C27 1.135(3)
